data_7132130
loop_
_publ_author_name
'Breitwieser, Kevin'
'Dankert, Fabian'
'Gruenwald, Annette'
'Mayer, Paula R.'
'Heinemann, Frank'
'Munz, Dominik'

_publ_section_title
;
 Swift C--C Bond Insertion by a 12-Electron Palladium(0) Surrogate
;
_journal_name_full 'Chemical Communications'
_journal_paper_doi 10.1039/D3CC03964A
_journal_year 2023
_chemical_formula_moiety 'C44 H60 N2 O Pd'
_chemical_formula_sum 'C44 H60 N2 O Pd'
_chemical_formula_weight 739.34
_chemical_properties_physical Air-sensitive,Moisture-sensitive,Hygroscopic
_space_group_crystal_system monoclinic
_space_group_IT_number 14
_space_group_name_Hall '-P 2ybc'
_space_group_name_H-M_alt 'P 1 21/c 1'
_atom_sites_solution_hydrogens geom
_audit_creation_date 2023-07-29
_audit_creation_method
;
Olex2 1.3
(compiled 2020.11.12 svn.r5f609507 for OlexSys, GUI svn.r6226)
;
_audit_update_record
;
2023-08-11 deposited with the CCDC.	2023-09-14 downloaded from the CCDC.
;
_cell_angle_alpha 90
_cell_angle_beta 105.537(2)
_cell_angle_gamma 90
_cell_formula_units_Z 4
_cell_length_a 12.9417(8)
_cell_length_b 17.4620(11)
_cell_length_c 18.3894(11)
_cell_measurement_reflns_used 9173
_cell_measurement_temperature 155.75
_cell_measurement_theta_max 26.71
_cell_measurement_theta_min 2.30
_cell_volume 4003.9(4)
_computing_cell_refinement 'SAINT V8.40B (Bruker, 2016)'
_computing_data_reduction 'SAINT V8.40B (Bruker, 2016)'
_computing_molecular_graphics 'Olex2 1.3 (Dolomanov et al., 2009)'
_computing_publication_material 'Olex2 1.3 (Dolomanov et al., 2009)'
_computing_structure_refinement 'SHELXL 2018/3 (Sheldrick, 2015)'
_computing_structure_solution 'SHELXT 2018/2 (Sheldrick, 2018)'
_diffrn_ambient_temperature 155.75
_diffrn_measured_fraction_theta_full 1.000
_diffrn_measured_fraction_theta_max 0.999
_diffrn_measurement_device_type 'Bruker APEX-II CCD'
_diffrn_measurement_method '\f and \w scans'
_diffrn_radiation_type MoK\a
_diffrn_radiation_wavelength 0.71073
_diffrn_reflns_av_R_equivalents 0.0304
_diffrn_reflns_av_unetI/netI 0.0218
_diffrn_reflns_Laue_measured_fraction_full 1.000
_diffrn_reflns_Laue_measured_fraction_max 0.999
_diffrn_reflns_limit_h_max 16
_diffrn_reflns_limit_h_min -15
_diffrn_reflns_limit_k_max 22
_diffrn_reflns_limit_k_min -22
_diffrn_reflns_limit_l_max 23
_diffrn_reflns_limit_l_min -23
_diffrn_reflns_number 57235
_diffrn_reflns_point_group_measured_fraction_full 1.000
_diffrn_reflns_point_group_measured_fraction_max 0.999
_diffrn_reflns_theta_full 25.242
_diffrn_reflns_theta_max 27.133
_diffrn_reflns_theta_min 1.633
_exptl_absorpt_coefficient_mu 0.497
_exptl_absorpt_correction_T_max 0.7455
_exptl_absorpt_correction_T_min 0.6814
_exptl_absorpt_correction_type none
_exptl_absorpt_process_details
;
SADABS-2016/2 (Bruker,2016/2) was used for absorption correction.
wR2(int) was 0.0748 before and 0.0427 after correction.
The Ratio of minimum to maximum transmission is 0.9140.
The \l/2 correction factor is Not present.
;
_exptl_crystal_colour yellow
_exptl_crystal_colour_primary yellow
_exptl_crystal_density_diffrn 1.226
_exptl_crystal_description block
_exptl_crystal_F_000 1568
_exptl_crystal_size_max 0.24
_exptl_crystal_size_mid 0.22
_exptl_crystal_size_min 0.2
_refine_diff_density_max 0.357
_refine_diff_density_min -0.362
_refine_diff_density_rms 0.045
_refine_ls_extinction_method none
_refine_ls_goodness_of_fit_ref 1.038
_refine_ls_hydrogen_treatment constr
_refine_ls_matrix_type full
_refine_ls_number_parameters 477
_refine_ls_number_reflns 8860
_refine_ls_number_restraints 43
_refine_ls_restrained_S_all 1.038
_refine_ls_R_factor_all 0.0383
_refine_ls_R_factor_gt 0.0282
_refine_ls_shift/su_max 0.002
_refine_ls_shift/su_mean 0.000
_refine_ls_structure_factor_coef Fsqd
_refine_ls_weighting_details 'w=1/[\s^2^(Fo^2^)+(0.0337P)^2^+1.2549P] where P=(Fo^2^+2Fc^2^)/3'
_refine_ls_weighting_scheme calc
_refine_ls_wR_factor_gt 0.0688
_refine_ls_wR_factor_ref 0.0735
_reflns_Friedel_coverage 0.000
_reflns_number_gt 7311
_reflns_number_total 8860
_reflns_threshold_expression 'I > 2\s(I)'
_cod_data_source_file d3cc03964a2.cif
_cod_data_source_block stru4949_0m
_cod_database_code 7132130
_shelx_shelxl_version_number 2018/3
_shelx_space_group_comment
;
The symmetry employed for this shelxl refinement is uniquely defined
by the following loop, which should always be used as a source of
symmetry information in preference to the above space-group names.
They are only intended as comments.
;
_shelx_estimated_absorpt_t_max 0.907
_shelx_estimated_absorpt_t_min 0.890
_olex2_refinement_description
;
1. Fixed Uiso
 At 1.2 times of:
  All C(H) groups, All C(H,H) groups
 At 1.5 times of:
  All C(H,H,H) groups
2. Restrained distances
 C27A-C22 \\sim C27-C22
 with sigma of 0.002
3. Rigid bond restraints
 C28A, C28, C27A, C27, C29A, C29
 with sigma for 1-2 distances of 0.002 and sigma for 1-3 distances of 0.002
4. Uiso/Uaniso restraints and constraints
Uanis(C28A) \\sim Ueq, Uanis(C28) \\sim Ueq, Uanis(C27) \\sim Ueq, Uanis(C27A)
\\sim Ueq, Uanis(C29) \\sim Ueq, Uanis(C29A) \\sim Ueq: with sigma of 0.01 and
sigma for terminal atoms of 0.02
5. Others
 Sof(C28A)=Sof(H28A)=Sof(H28B)=Sof(H28C)=Sof(C29A)=Sof(H29A)=Sof(H29B)=
 Sof(H29C)=Sof(C27A)=Sof(H27A)=1-FVAR(1)
 Sof(C28)=Sof(H28D)=Sof(H28E)=Sof(H28F)=Sof(C29)=Sof(H29D)=Sof(H29E)=Sof(H29F)=
 Sof(C27)=Sof(H27)=FVAR(1)
6.a Ternary CH refined with riding coordinates:
 C30(H30), C11(H11), C14(H14), C27A(H27A), C27(H27)
6.b Secondary CH2 refined with riding coordinates:
 C34(H34A,H34B), C3(H3A,H3B)
6.c Aromatic/amide H refined with riding coordinates:
 C40(H40), C39(H39), C38(H38), C37(H37), C25(H25), C24(H24), C23(H23), C9(H9),
 C8(H8), C7(H7)
6.d Idealised Me refined as rotating group:
 C31(H31A,H31B,H31C), C32(H32A,H32B,H32C), C19(H19A,H19B,H19C), C17(H17A,H17B,
 H17C), C12(H12A,H12B,H12C), C13(H13A,H13B,H13C), C15(H15A,H15B,H15C), C16(H16A,
 H16B,H16C), C18(H18A,H18B,H18C), C41(H41A,H41B,H41C), C42(H42A,H42B,H42C),
 C43(H43A,H43B,H43C), C28A(H28A,H28B,H28C), C28(H28D,H28E,H28F), C29A(H29A,H29B,
 H29C), C29(H29D,H29E,H29F)
;
_olex2_submission_special_instructions 'No special instructions were received'

loop_
_space_group_symop_operation_xyz
'x, y, z'
'-x, y+1/2, -z+1/2'
'-x, -y, -z'
'x, -y-1/2, z-1/2'

loop_
_atom_site_label
_atom_site_type_symbol
_atom_site_fract_x
_atom_site_fract_y
_atom_site_fract_z
_atom_site_U_iso_or_equiv
_atom_site_adp_type
_atom_site_occupancy
_atom_site_site_symmetry_order
_atom_site_calc_flag
_atom_site_refinement_flags_posn
_atom_site_refinement_flags_adp
_atom_site_refinement_flags_occupancy
_atom_site_disorder_assembly
_atom_site_disorder_group
Pd1 Pd 0.62830(2) 0.64369(2) 0.23937(2) 0.03542(5) Uani 1 1 d . . . . .
O1 O 0.44860(13) 0.54389(9) 0.18938(10) 0.0665(5) Uani 1 1 d . . . . .
N1 N 0.74867(12) 0.71695(9) 0.32051(8) 0.0381(3) Uani 1 1 d . . . . .
N2 N 0.43800(12) 0.73788(8) 0.27473(8) 0.0365(3) Uani 1 1 d . . . . .
C1 C 0.53611(15) 0.72635(10) 0.27137(9) 0.0351(4) Uani 1 1 d . . . . .
C33 C 0.52036(16) 0.57660(12) 0.17362(12) 0.0459(5) Uani 1 1 d . . . . .
C34 C 0.54768(17) 0.55870(15) 0.09892(12) 0.0576(6) Uani 1 1 d . . . . .
H34A H 0.507031 0.513529 0.073965 0.069 Uiso 1 1 calc R U . . .
H34B H 0.530692 0.602930 0.064070 0.069 Uiso 1 1 calc R U . . .
C35 C 0.66536(15) 0.54281(11) 0.12108(11) 0.0415(4) Uani 1 1 d . . . . .
C40 C 0.71483(18) 0.49989(12) 0.07655(12) 0.0507(5) Uani 1 1 d . . . . .
H40 H 0.674098 0.481522 0.028846 0.061 Uiso 1 1 calc R U . . .
C39 C 0.82181(19) 0.48392(14) 0.10098(15) 0.0623(6) Uani 1 1 d . . . . .
H39 H 0.856383 0.455602 0.070137 0.075 Uiso 1 1 calc R U . . .
C38 C 0.87864(19) 0.50947(15) 0.17089(17) 0.0710(7) Uani 1 1 d . . . . .
H38 H 0.952676 0.497400 0.189035 0.085 Uiso 1 1 calc R U . . .
C37 C 0.82952(18) 0.55250(13) 0.21517(14) 0.0607(6) Uani 1 1 d . . . . .
H37 H 0.871078 0.569558 0.263163 0.073 Uiso 1 1 calc R U . . .
C36 C 0.72128(15) 0.57173(11) 0.19192(11) 0.0415(4) Uani 1 1 d . . . . .
C21 C 0.85630(15) 0.68751(11) 0.34669(11) 0.0430(4) Uani 1 1 d . . . . .
C26 C 0.87758(18) 0.62758(12) 0.39914(12) 0.0514(5) Uani 1 1 d . . . . .
C30 C 0.7926(2) 0.58971(13) 0.42950(13) 0.0605(6) Uani 1 1 d . . . . .
H30 H 0.723266 0.617110 0.408173 0.073 Uiso 1 1 calc R U . . .
C31 C 0.7778(2) 0.50625(14) 0.40420(16) 0.0747(7) Uani 1 1 d . . . . .
H31A H 0.753794 0.503994 0.348972 0.112 Uiso 1 1 calc R U . . .
H31B H 0.724017 0.482135 0.425425 0.112 Uiso 1 1 calc R U . . .
H31C H 0.846186 0.479020 0.421945 0.112 Uiso 1 1 calc R U . . .
C32 C 0.8191(3) 0.59411(18) 0.51538(16) 0.0959(10) Uani 1 1 d . . . . .
H32A H 0.881606 0.561887 0.537555 0.144 Uiso 1 1 calc R U . . .
H32B H 0.757593 0.576014 0.532149 0.144 Uiso 1 1 calc R U . . .
H32C H 0.835148 0.647268 0.531601 0.144 Uiso 1 1 calc R U . . .
C25 C 0.9821(2) 0.60014(16) 0.42161(15) 0.0695(7) Uani 1 1 d . . . . .
H25 H 0.999370 0.560963 0.458738 0.083 Uiso 1 1 calc R U . . .
C24 C 1.0599(2) 0.62756(18) 0.39220(17) 0.0782(8) Uani 1 1 d . . . . .
H24 H 1.130818 0.607994 0.409195 0.094 Uiso 1 1 calc R U . . .
C23 C 1.03690(19) 0.68337(17) 0.33806(16) 0.0713(7) Uani 1 1 d . . . . .
H23 H 1.091900 0.701234 0.316954 0.086 Uiso 1 1 calc R U . . .
C22 C 0.93388(18) 0.71467(13) 0.31316(13) 0.0545(5) Uani 1 1 d D . . . .
C20 C 0.71454(15) 0.77848(10) 0.34436(10) 0.0396(4) Uani 1 1 d . . . . .
C2 C 0.59997(15) 0.80036(10) 0.29672(11) 0.0414(4) Uani 1 1 d . . . . .
C19 C 0.61320(19) 0.83852(14) 0.22341(13) 0.0607(6) Uani 1 1 d . . . . .
H19A H 0.542309 0.848047 0.188882 0.091 Uiso 1 1 calc R U . . .
H19B H 0.654040 0.804417 0.199102 0.091 Uiso 1 1 calc R U . . .
H19C H 0.651585 0.887168 0.236004 0.091 Uiso 1 1 calc R U . . .
C3 C 0.52676(18) 0.84936(12) 0.33128(15) 0.0588(6) Uani 1 1 d . . . . .
H3A H 0.553805 0.849647 0.386992 0.071 Uiso 1 1 calc R U . . .
H3B H 0.525004 0.902783 0.312963 0.071 Uiso 1 1 calc R U . . .
C4 C 0.41524(17) 0.81468(11) 0.30756(12) 0.0467(5) Uani 1 1 d . . . . .
C17 C 0.3368(2) 0.86386(14) 0.25081(16) 0.0734(8) Uani 1 1 d . . . . .
H17A H 0.327330 0.912882 0.274156 0.110 Uiso 1 1 calc R U . . .
H17B H 0.267622 0.837468 0.234506 0.110 Uiso 1 1 calc R U . . .
H17C H 0.364713 0.873078 0.207025 0.110 Uiso 1 1 calc R U . . .
C5 C 0.35369(15) 0.67997(11) 0.25719(11) 0.0398(4) Uani 1 1 d . . . . .
C10 C 0.27681(16) 0.68056(13) 0.18742(12) 0.0481(5) Uani 1 1 d . . . . .
C9 C 0.1943(2) 0.62692(16) 0.17635(17) 0.0687(7) Uani 1 1 d . . . . .
H9 H 0.140018 0.626654 0.129871 0.082 Uiso 1 1 calc R U . . .
C8 C 0.1896(2) 0.57501(17) 0.23038(19) 0.0777(8) Uani 1 1 d . . . . .
H8 H 0.131369 0.540003 0.221756 0.093 Uiso 1 1 calc R U . . .
C7 C 0.2679(2) 0.57278(14) 0.29700(17) 0.0676(7) Uani 1 1 d . . . . .
H7 H 0.264600 0.534895 0.333384 0.081 Uiso 1 1 calc R U . . .
C6 C 0.35268(17) 0.62495(12) 0.31278(12) 0.0482(5) Uani 1 1 d . . . . .
C11 C 0.4396(2) 0.61596(14) 0.38561(13) 0.0583(6) Uani 1 1 d . . . . .
H11 H 0.489790 0.660320 0.390363 0.070 Uiso 1 1 calc R U . . .
C12 C 0.5031(2) 0.54265(16) 0.38364(17) 0.0799(8) Uani 1 1 d . . . . .
H12A H 0.455299 0.498318 0.378661 0.120 Uiso 1 1 calc R U . . .
H12B H 0.560803 0.538234 0.430475 0.120 Uiso 1 1 calc R U . . .
H12C H 0.534093 0.544347 0.340518 0.120 Uiso 1 1 calc R U . . .
C13 C 0.3955(3) 0.6154(2) 0.45549(16) 0.0902(9) Uani 1 1 d . . . . .
H13A H 0.348301 0.659649 0.453674 0.135 Uiso 1 1 calc R U . . .
H13B H 0.455249 0.618029 0.501273 0.135 Uiso 1 1 calc R U . . .
H13C H 0.354849 0.568129 0.456005 0.135 Uiso 1 1 calc R U . . .
C14 C 0.28145(19) 0.73164(15) 0.12145(12) 0.0599(6) Uani 1 1 d . . . . .
H14 H 0.341150 0.769215 0.139438 0.072 Uiso 1 1 calc R U . . .
C15 C 0.3059(3) 0.6835(2) 0.05885(16) 0.1018(11) Uani 1 1 d . . . . .
H15A H 0.377623 0.661071 0.076923 0.153 Uiso 1 1 calc R U . . .
H15B H 0.303105 0.716010 0.014929 0.153 Uiso 1 1 calc R U . . .
H15C H 0.252632 0.642472 0.044478 0.153 Uiso 1 1 calc R U . . .
C16 C 0.1772(2) 0.77666(19) 0.08866(16) 0.0864(9) Uani 1 1 d . . . . .
H16A H 0.120112 0.741198 0.063488 0.130 Uiso 1 1 calc R U . . .
H16B H 0.188699 0.814294 0.052069 0.130 Uiso 1 1 calc R U . . .
H16C H 0.156374 0.803174 0.129530 0.130 Uiso 1 1 calc R U . . .
C18 C 0.3697(3) 0.80171(16) 0.37484(16) 0.0812(8) Uani 1 1 d . . . . .
H18A H 0.420881 0.771967 0.413432 0.122 Uiso 1 1 calc R U . . .
H18B H 0.301897 0.773572 0.358410 0.122 Uiso 1 1 calc R U . . .
H18C H 0.356982 0.851243 0.395970 0.122 Uiso 1 1 calc R U . . .
C45 C 0.77246(18) 0.82936(12) 0.41193(12) 0.0517(5) Uani 1 1 d . . . . .
C41 C 0.8944(2) 0.81733(16) 0.44336(15) 0.0757(8) Uani 1 1 d . . . . .
H41A H 0.929691 0.825613 0.403021 0.114 Uiso 1 1 calc R U . . .
H41B H 0.908404 0.764949 0.462622 0.114 Uiso 1 1 calc R U . . .
H41C H 0.922717 0.853784 0.484383 0.114 Uiso 1 1 calc R U . . .
C42 C 0.7586(2) 0.91502(12) 0.39109(16) 0.0686(7) Uani 1 1 d . . . . .
H42A H 0.789247 0.925493 0.348810 0.103 Uiso 1 1 calc R U . . .
H42B H 0.795655 0.946014 0.434721 0.103 Uiso 1 1 calc R U . . .
H42C H 0.682137 0.927971 0.376507 0.103 Uiso 1 1 calc R U . . .
C43 C 0.7235(2) 0.80967(16) 0.47802(14) 0.0770(8) Uani 1 1 d . . . . .
H43A H 0.647264 0.823327 0.463993 0.116 Uiso 1 1 calc R U . . .
H43B H 0.761034 0.838563 0.523033 0.116 Uiso 1 1 calc R U . . .
H43C H 0.731273 0.754681 0.488757 0.116 Uiso 1 1 calc R U . . .
C28A C 0.9382(19) 0.7323(12) 0.1712(10) 0.076(5) Uani 0.184(10) 1 d . U P A 2
H28A H 1.014171 0.744799 0.178690 0.115 Uiso 0.184(10) 1 calc R U P A 2
H28B H 0.895380 0.758211 0.125907 0.115 Uiso 0.184(10) 1 calc R U P A 2
H28C H 0.928281 0.676756 0.165169 0.115 Uiso 0.184(10) 1 calc R U P A 2
C28 C 0.8698(6) 0.7440(3) 0.1779(3) 0.103(2) Uani 0.816(10) 1 d . U P A 1
H28D H 0.845685 0.784984 0.140805 0.155 Uiso 0.816(10) 1 calc R U P A 1
H28E H 0.809613 0.709773 0.177301 0.155 Uiso 0.816(10) 1 calc R U P A 1
H28F H 0.927329 0.714903 0.165156 0.155 Uiso 0.816(10) 1 calc R U P A 1
C29A C 0.919(3) 0.8449(10) 0.2482(12) 0.100(8) Uani 0.184(10) 1 d . U P A 2
H29A H 0.931660 0.866079 0.202015 0.150 Uiso 0.184(10) 1 calc R U P A 2
H29B H 0.980706 0.855598 0.291063 0.150 Uiso 0.184(10) 1 calc R U P A 2
H29C H 0.854562 0.868596 0.257014 0.150 Uiso 0.184(10) 1 calc R U P A 2
C29 C 1.0090(5) 0.8292(3) 0.2580(3) 0.116(2) Uani 0.816(10) 1 d . U P A 1
H29D H 1.063688 0.799154 0.242738 0.174 Uiso 0.816(10) 1 calc R U P A 1
H29E H 1.038579 0.848244 0.309494 0.174 Uiso 0.816(10) 1 calc R U P A 1
H29F H 0.987250 0.872598 0.223481 0.174 Uiso 0.816(10) 1 calc R U P A 1
C27A C 0.902(2) 0.7586(11) 0.2395(7) 0.055(5) Uani 0.184(10) 1 d D U P A 2
H27A H 0.822564 0.752949 0.222747 0.066 Uiso 0.184(10) 1 calc R U P A 2
C27 C 0.9110(6) 0.7783(3) 0.2552(2) 0.0697(15) Uani 0.816(10) 1 d D U P A 1
H27 H 0.853218 0.811430 0.265109 0.084 Uiso 0.816(10) 1 calc R U P A 1

loop_
_atom_site_aniso_label
_atom_site_aniso_U_11
_atom_site_aniso_U_22
_atom_site_aniso_U_33
_atom_site_aniso_U_23
_atom_site_aniso_U_13
_atom_site_aniso_U_12
Pd1 0.03722(8) 0.03001(8) 0.03661(8) -0.00294(6) 0.00570(6) -0.00030(6)
O1 0.0589(9) 0.0560(10) 0.0903(12) -0.0229(9) 0.0299(9) -0.0154(8)
N1 0.0400(8) 0.0324(8) 0.0370(8) -0.0028(6) 0.0021(7) 0.0003(7)
N2 0.0439(9) 0.0303(8) 0.0353(8) 0.0022(6) 0.0105(7) 0.0048(7)
C1 0.0422(10) 0.0313(9) 0.0292(8) 0.0040(7) 0.0051(7) 0.0016(8)
C33 0.0409(10) 0.0398(11) 0.0539(12) -0.0042(9) 0.0073(9) -0.0018(9)
C34 0.0502(12) 0.0756(16) 0.0418(11) -0.0121(11) 0.0033(9) 0.0029(11)
C35 0.0461(10) 0.0377(10) 0.0407(10) -0.0007(8) 0.0117(8) -0.0001(8)
C40 0.0598(13) 0.0484(12) 0.0450(11) -0.0065(9) 0.0164(10) -0.0004(10)
C39 0.0613(14) 0.0564(14) 0.0754(16) -0.0175(12) 0.0289(13) 0.0032(12)
C38 0.0434(12) 0.0655(16) 0.101(2) -0.0275(15) 0.0137(13) 0.0060(11)
C37 0.0481(12) 0.0540(13) 0.0714(15) -0.0240(12) 0.0011(11) 0.0032(10)
C36 0.0426(10) 0.0318(9) 0.0491(11) -0.0057(8) 0.0103(9) -0.0014(8)
C21 0.0412(10) 0.0394(10) 0.0415(10) -0.0140(8) -0.0010(8) -0.0001(8)
C26 0.0524(12) 0.0475(12) 0.0444(11) -0.0069(9) -0.0043(9) 0.0115(10)
C30 0.0692(15) 0.0510(13) 0.0572(14) 0.0129(11) 0.0100(12) 0.0177(11)
C31 0.0845(18) 0.0544(15) 0.0783(18) 0.0039(13) 0.0100(15) 0.0037(13)
C32 0.149(3) 0.075(2) 0.0656(18) 0.0076(15) 0.0327(19) 0.016(2)
C25 0.0623(15) 0.0724(17) 0.0608(15) -0.0013(13) -0.0061(12) 0.0205(13)
C24 0.0496(14) 0.090(2) 0.0801(19) -0.0111(16) -0.0083(14) 0.0176(14)
C23 0.0476(13) 0.0833(19) 0.0818(18) -0.0266(16) 0.0154(13) -0.0062(13)
C22 0.0488(12) 0.0528(13) 0.0575(13) -0.0129(11) 0.0067(10) -0.0045(10)
C20 0.0468(10) 0.0305(9) 0.0376(10) 0.0000(8) 0.0044(8) -0.0012(8)
C2 0.0460(10) 0.0276(9) 0.0455(11) 0.0014(8) 0.0037(9) 0.0015(8)
C19 0.0602(14) 0.0514(13) 0.0618(14) 0.0229(11) 0.0015(11) -0.0082(11)
C3 0.0571(13) 0.0352(11) 0.0783(16) -0.0123(11) 0.0082(12) 0.0085(10)
C4 0.0544(12) 0.0332(10) 0.0518(12) -0.0036(9) 0.0129(10) 0.0100(9)
C17 0.0734(16) 0.0512(14) 0.0809(18) -0.0070(12) -0.0049(14) 0.0272(12)
C5 0.0410(10) 0.0352(10) 0.0465(11) -0.0022(8) 0.0173(9) 0.0033(8)
C10 0.0420(11) 0.0532(12) 0.0493(12) -0.0073(10) 0.0126(9) 0.0058(10)
C9 0.0490(13) 0.0765(18) 0.0772(18) -0.0194(15) 0.0110(12) -0.0059(12)
C8 0.0562(15) 0.0696(18) 0.113(2) -0.0139(17) 0.0327(16) -0.0189(13)
C7 0.0692(16) 0.0505(14) 0.096(2) 0.0061(13) 0.0445(16) -0.0055(12)
C6 0.0527(12) 0.0422(11) 0.0562(13) 0.0025(9) 0.0260(10) 0.0025(9)
C11 0.0712(15) 0.0521(13) 0.0558(13) 0.0171(11) 0.0244(12) 0.0054(12)
C12 0.0832(18) 0.0694(17) 0.089(2) 0.0310(15) 0.0254(16) 0.0231(15)
C13 0.121(3) 0.094(2) 0.0659(17) 0.0245(16) 0.0427(18) 0.011(2)
C14 0.0586(13) 0.0735(16) 0.0434(12) 0.0013(11) 0.0065(10) 0.0121(12)
C15 0.126(3) 0.129(3) 0.0535(16) 0.0035(18) 0.0297(17) 0.046(2)
C16 0.0773(18) 0.100(2) 0.0681(17) 0.0061(16) -0.0045(14) 0.0254(17)
C18 0.121(2) 0.0592(16) 0.0810(18) -0.0156(14) 0.0567(18) 0.0067(16)
C45 0.0589(13) 0.0384(10) 0.0494(12) -0.0120(9) -0.0001(10) 0.0038(10)
C41 0.0700(16) 0.0652(16) 0.0709(16) -0.0342(14) -0.0176(13) 0.0042(13)
C42 0.0745(16) 0.0376(12) 0.0803(17) -0.0105(11) -0.0026(13) -0.0066(11)
C43 0.106(2) 0.0707(17) 0.0488(14) -0.0098(13) 0.0112(14) 0.0104(16)
C28A 0.097(12) 0.082(9) 0.060(8) -0.006(6) 0.038(8) -0.005(9)
C28 0.150(5) 0.095(3) 0.063(2) 0.005(2) 0.027(3) -0.039(3)
C29A 0.143(18) 0.055(7) 0.107(12) -0.009(7) 0.044(12) -0.003(10)
C29 0.105(4) 0.112(4) 0.132(4) 0.006(3) 0.034(3) -0.051(3)
C27A 0.051(8) 0.050(7) 0.074(9) 0.005(6) 0.035(7) 0.009(6)
C27 0.073(2) 0.063(3) 0.079(2) -0.006(2) 0.029(2) -0.014(2)

loop_
_atom_type_symbol
_atom_type_description
_atom_type_scat_dispersion_real
_atom_type_scat_dispersion_imag
_atom_type_scat_source
C C 0.0033 0.0016 'International Tables Vol C Tables 4.2.6.8 and 6.1.1.4'
H H 0.0000 0.0000 'International Tables Vol C Tables 4.2.6.8 and 6.1.1.4'
N N 0.0061 0.0033 'International Tables Vol C Tables 4.2.6.8 and 6.1.1.4'
O O 0.0106 0.0060 'International Tables Vol C Tables 4.2.6.8 and 6.1.1.4'
Pd Pd -0.9988 1.0072 'International Tables Vol C Tables 4.2.6.8 and 6.1.1.4'

loop_
_geom_angle_atom_site_label_1
_geom_angle_atom_site_label_2
_geom_angle_atom_site_label_3
_geom_angle
_geom_angle_site_symmetry_1
_geom_angle_site_symmetry_3
_geom_angle_publ_flag
C1 Pd1 N1 76.26(6) . . ?
C1 Pd1 C36 170.55(7) . . ?
C33 Pd1 N1 176.44(8) . . ?
C33 Pd1 C1 102.86(8) . . ?
C33 Pd1 C36 77.21(8) . . ?
C36 Pd1 N1 104.23(7) . . ?
C21 N1 Pd1 117.07(11) . . ?
C20 N1 Pd1 117.59(12) . . ?
C20 N1 C21 125.10(16) . . ?
C1 N2 C4 116.53(16) . . ?
C1 N2 C5 124.26(15) . . ?
C5 N2 C4 118.86(15) . . ?
N2 C1 Pd1 140.28(14) . . ?
N2 C1 C2 107.89(15) . . ?
C2 C1 Pd1 111.76(12) . . ?
O1 C33 Pd1 127.39(17) . . ?
O1 C33 C34 120.03(19) . . ?
C34 C33 Pd1 111.95(14) . . ?
C33 C34 H34A 110.8 . . ?
C33 C34 H34B 110.8 . . ?
H34A C34 H34B 108.9 . . ?
C35 C34 C33 104.80(16) . . ?
C35 C34 H34A 110.8 . . ?
C35 C34 H34B 110.8 . . ?
C40 C35 C34 122.52(18) . . ?
C40 C35 C36 122.52(19) . . ?
C36 C35 C34 114.90(17) . . ?
C35 C40 H40 119.9 . . ?
C39 C40 C35 120.3(2) . . ?
C39 C40 H40 119.9 . . ?
C40 C39 H39 120.5 . . ?
C40 C39 C38 118.9(2) . . ?
C38 C39 H39 120.5 . . ?
C39 C38 H38 119.6 . . ?
C39 C38 C37 120.8(2) . . ?
C37 C38 H38 119.6 . . ?
C38 C37 H37 118.9 . . ?
C38 C37 C36 122.3(2) . . ?
C36 C37 H37 118.9 . . ?
C35 C36 Pd1 113.15(14) . . ?
C37 C36 Pd1 131.51(15) . . ?
C37 C36 C35 115.13(18) . . ?
C26 C21 N1 119.41(19) . . ?
C22 C21 N1 118.48(18) . . ?
C22 C21 C26 121.80(19) . . ?
C21 C26 C30 123.58(19) . . ?
C25 C26 C21 117.3(2) . . ?
C25 C26 C30 119.0(2) . . ?
C26 C30 H30 108.1 . . ?
C26 C30 C31 110.4(2) . . ?
C26 C30 C32 112.1(2) . . ?
C31 C30 H30 108.1 . . ?
C32 C30 H30 108.1 . . ?
C32 C30 C31 109.8(2) . . ?
C30 C31 H31A 109.5 . . ?
C30 C31 H31B 109.5 . . ?
C30 C31 H31C 109.5 . . ?
H31A C31 H31B 109.5 . . ?
H31A C31 H31C 109.5 . . ?
H31B C31 H31C 109.5 . . ?
C30 C32 H32A 109.5 . . ?
C30 C32 H32B 109.5 . . ?
C30 C32 H32C 109.5 . . ?
H32A C32 H32B 109.5 . . ?
H32A C32 H32C 109.5 . . ?
H32B C32 H32C 109.5 . . ?
C26 C25 H25 119.0 . . ?
C24 C25 C26 122.0(3) . . ?
C24 C25 H25 119.0 . . ?
C25 C24 H24 119.9 . . ?
C25 C24 C23 120.2(2) . . ?
C23 C24 H24 119.9 . . ?
C24 C23 H23 119.4 . . ?
C24 C23 C22 121.3(3) . . ?
C22 C23 H23 119.4 . . ?
C21 C22 C23 117.3(2) . . ?
C21 C22 C27A 120.9(10) . . ?
C21 C22 C27 122.2(3) . . ?
C23 C22 C27A 119.7(10) . . ?
C23 C22 C27 120.4(3) . . ?
N1 C20 C2 112.15(16) . . ?
N1 C20 C45 128.18(17) . . ?
C45 C20 C2 119.67(16) . . ?
C1 C2 C20 108.57(14) . . ?
C1 C2 C19 105.82(16) . . ?
C19 C2 C20 106.51(16) . . ?
C3 C2 C1 104.64(16) . . ?
C3 C2 C20 120.34(17) . . ?
C3 C2 C19 110.11(18) . . ?
C2 C19 H19A 109.5 . . ?
C2 C19 H19B 109.5 . . ?
C2 C19 H19C 109.5 . . ?
H19A C19 H19B 109.5 . . ?
H19A C19 H19C 109.5 . . ?
H19B C19 H19C 109.5 . . ?
C2 C3 H3A 110.2 . . ?
C2 C3 H3B 110.2 . . ?
H3A C3 H3B 108.5 . . ?
C4 C3 C2 107.67(16) . . ?
C4 C3 H3A 110.2 . . ?
C4 C3 H3B 110.2 . . ?
C3 C4 N2 101.20(15) . . ?
C3 C4 C18 111.8(2) . . ?
C17 C4 N2 112.92(17) . . ?
C17 C4 C3 112.5(2) . . ?
C17 C4 C18 108.1(2) . . ?
C18 C4 N2 110.31(17) . . ?
C4 C17 H17A 109.5 . . ?
C4 C17 H17B 109.5 . . ?
C4 C17 H17C 109.5 . . ?
H17A C17 H17B 109.5 . . ?
H17A C17 H17C 109.5 . . ?
H17B C17 H17C 109.5 . . ?
C10 C5 N2 120.29(17) . . ?
C10 C5 C6 121.99(19) . . ?
C6 C5 N2 117.72(17) . . ?
C5 C10 C14 124.5(2) . . ?
C9 C10 C5 117.3(2) . . ?
C9 C10 C14 118.1(2) . . ?
C10 C9 H9 119.2 . . ?
C8 C9 C10 121.6(3) . . ?
C8 C9 H9 119.2 . . ?
C9 C8 H8 119.8 . . ?
C9 C8 C7 120.5(2) . . ?
C7 C8 H8 119.8 . . ?
C8 C7 H7 119.3 . . ?
C8 C7 C6 121.4(2) . . ?
C6 C7 H7 119.3 . . ?
C5 C6 C11 124.54(19) . . ?
C7 C6 C5 117.1(2) . . ?
C7 C6 C11 118.3(2) . . ?
C6 C11 H11 108.0 . . ?
C6 C11 C12 110.1(2) . . ?
C6 C11 C13 112.8(2) . . ?
C12 C11 H11 108.0 . . ?
C12 C11 C13 109.7(2) . . ?
C13 C11 H11 108.0 . . ?
C11 C12 H12A 109.5 . . ?
C11 C12 H12B 109.5 . . ?
C11 C12 H12C 109.5 . . ?
H12A C12 H12B 109.5 . . ?
H12A C12 H12C 109.5 . . ?
H12B C12 H12C 109.5 . . ?
C11 C13 H13A 109.5 . . ?
C11 C13 H13B 109.5 . . ?
C11 C13 H13C 109.5 . . ?
H13A C13 H13B 109.5 . . ?
H13A C13 H13C 109.5 . . ?
H13B C13 H13C 109.5 . . ?
C10 C14 H14 108.3 . . ?
C10 C14 C15 109.8(2) . . ?
C10 C14 C16 113.3(2) . . ?
C15 C14 H14 108.3 . . ?
C15 C14 C16 108.9(2) . . ?
C16 C14 H14 108.3 . . ?
C14 C15 H15A 109.5 . . ?
C14 C15 H15B 109.5 . . ?
C14 C15 H15C 109.5 . . ?
H15A C15 H15B 109.5 . . ?
H15A C15 H15C 109.5 . . ?
H15B C15 H15C 109.5 . . ?
C14 C16 H16A 109.5 . . ?
C14 C16 H16B 109.5 . . ?
C14 C16 H16C 109.5 . . ?
H16A C16 H16B 109.5 . . ?
H16A C16 H16C 109.5 . . ?
H16B C16 H16C 109.5 . . ?
C4 C18 H18A 109.5 . . ?
C4 C18 H18B 109.5 . . ?
C4 C18 H18C 109.5 . . ?
H18A C18 H18B 109.5 . . ?
H18A C18 H18C 109.5 . . ?
H18B C18 H18C 109.5 . . ?
C20 C45 C43 106.86(19) . . ?
C41 C45 C20 116.70(18) . . ?
C41 C45 C43 105.5(2) . . ?
C42 C45 C20 110.98(17) . . ?
C42 C45 C41 105.3(2) . . ?
C42 C45 C43 111.4(2) . . ?
C45 C41 H41A 109.5 . . ?
C45 C41 H41B 109.5 . . ?
C45 C41 H41C 109.5 . . ?
H41A C41 H41B 109.5 . . ?
H41A C41 H41C 109.5 . . ?
H41B C41 H41C 109.5 . . ?
C45 C42 H42A 109.5 . . ?
C45 C42 H42B 109.5 . . ?
C45 C42 H42C 109.5 . . ?
H42A C42 H42B 109.5 . . ?
H42A C42 H42C 109.5 . . ?
H42B C42 H42C 109.5 . . ?
C45 C43 H43A 109.5 . . ?
C45 C43 H43B 109.5 . . ?
C45 C43 H43C 109.5 . . ?
H43A C43 H43B 109.5 . . ?
H43A C43 H43C 109.5 . . ?
H43B C43 H43C 109.5 . . ?
H28A C28A H28B 109.5 . . ?
H28A C28A H28C 109.5 . . ?
H28B C28A H28C 109.5 . . ?
C27A C28A H28A 109.5 . . ?
C27A C28A H28B 109.5 . . ?
C27A C28A H28C 109.5 . . ?
H28D C28 H28E 109.5 . . ?
H28D C28 H28F 109.5 . . ?
H28E C28 H28F 109.5 . . ?
C27 C28 H28D 109.5 . . ?
C27 C28 H28E 109.5 . . ?
C27 C28 H28F 109.5 . . ?
H29A C29A H29B 109.5 . . ?
H29A C29A H29C 109.5 . . ?
H29B C29A H29C 109.5 . . ?
C27A C29A H29A 109.5 . . ?
C27A C29A H29B 109.5 . . ?
C27A C29A H29C 109.5 . . ?
H29D C29 H29E 109.5 . . ?
H29D C29 H29F 109.5 . . ?
H29E C29 H29F 109.5 . . ?
C27 C29 H29D 109.5 . . ?
C27 C29 H29E 109.5 . . ?
C27 C29 H29F 109.5 . . ?
C22 C27A C28A 121.0(16) . . ?
C22 C27A C29A 114.3(15) . . ?
C22 C27A H27A 103.5 . . ?
C28A C27A C29A 108.7(15) . . ?
C28A C27A H27A 103.5 . . ?
C29A C27A H27A 103.5 . . ?
C22 C27 C29 113.4(4) . . ?
C22 C27 H27 108.1 . . ?
C28 C27 C22 109.1(4) . . ?
C28 C27 C29 110.0(4) . . ?
C28 C27 H27 108.1 . . ?
C29 C27 H27 108.1 . . ?

loop_
_geom_bond_atom_site_label_1
_geom_bond_atom_site_label_2
_geom_bond_distance
_geom_bond_site_symmetry_2
_geom_bond_publ_flag
Pd1 N1 2.2460(15) . ?
Pd1 C1 2.0565(18) . ?
Pd1 C33 1.970(2) . ?
Pd1 C36 2.0859(19) . ?
O1 C33 1.190(2) . ?
N1 C21 1.441(2) . ?
N1 C20 1.283(2) . ?
N2 C1 1.303(2) . ?
N2 C4 1.531(2) . ?
N2 C5 1.459(2) . ?
C1 C2 1.538(2) . ?
C33 C34 1.539(3) . ?
C34 H34A 0.9900 . ?
C34 H34B 0.9900 . ?
C34 C35 1.493(3) . ?
C35 C40 1.387(3) . ?
C35 C36 1.404(3) . ?
C40 H40 0.9500 . ?
C40 C39 1.365(3) . ?
C39 H39 0.9500 . ?
C39 C38 1.373(3) . ?
C38 H38 0.9500 . ?
C38 C37 1.382(3) . ?
C37 H37 0.9500 . ?
C37 C36 1.392(3) . ?
C21 C26 1.400(3) . ?
C21 C22 1.395(3) . ?
C26 C30 1.512(3) . ?
C26 C25 1.389(3) . ?
C30 H30 1.0000 . ?
C30 C31 1.526(3) . ?
C30 C32 1.526(4) . ?
C31 H31A 0.9800 . ?
C31 H31B 0.9800 . ?
C31 H31C 0.9800 . ?
C32 H32A 0.9800 . ?
C32 H32B 0.9800 . ?
C32 H32C 0.9800 . ?
C25 H25 0.9500 . ?
C25 C24 1.352(4) . ?
C24 H24 0.9500 . ?
C24 C23 1.368(4) . ?
C23 H23 0.9500 . ?
C23 C22 1.400(3) . ?
C22 C27A 1.515(4) . ?
C22 C27 1.514(4) . ?
C20 C2 1.554(3) . ?
C20 C45 1.548(3) . ?
C2 C19 1.554(3) . ?
C2 C3 1.535(3) . ?
C19 H19A 0.9800 . ?
C19 H19B 0.9800 . ?
C19 H19C 0.9800 . ?
C3 H3A 0.9900 . ?
C3 H3B 0.9900 . ?
C3 C4 1.518(3) . ?
C4 C17 1.513(3) . ?
C4 C18 1.523(3) . ?
C17 H17A 0.9800 . ?
C17 H17B 0.9800 . ?
C17 H17C 0.9800 . ?
C5 C10 1.397(3) . ?
C5 C6 1.406(3) . ?
C10 C9 1.394(3) . ?
C10 C14 1.520(3) . ?
C9 H9 0.9500 . ?
C9 C8 1.358(4) . ?
C8 H8 0.9500 . ?
C8 C7 1.365(4) . ?
C7 H7 0.9500 . ?
C7 C6 1.395(3) . ?
C6 C11 1.508(3) . ?
C11 H11 1.0000 . ?
C11 C12 1.527(3) . ?
C11 C13 1.539(3) . ?
C12 H12A 0.9800 . ?
C12 H12B 0.9800 . ?
C12 H12C 0.9800 . ?
C13 H13A 0.9800 . ?
C13 H13B 0.9800 . ?
C13 H13C 0.9800 . ?
C14 H14 1.0000 . ?
C14 C15 1.526(4) . ?
C14 C16 1.538(3) . ?
C15 H15A 0.9800 . ?
C15 H15B 0.9800 . ?
C15 H15C 0.9800 . ?
C16 H16A 0.9800 . ?
C16 H16B 0.9800 . ?
C16 H16C 0.9800 . ?
C18 H18A 0.9800 . ?
C18 H18B 0.9800 . ?
C18 H18C 0.9800 . ?
C45 C41 1.543(3) . ?
C45 C42 1.543(3) . ?
C45 C43 1.552(3) . ?
C41 H41A 0.9800 . ?
C41 H41B 0.9800 . ?
C41 H41C 0.9800 . ?
C42 H42A 0.9800 . ?
C42 H42B 0.9800 . ?
C42 H42C 0.9800 . ?
C43 H43A 0.9800 . ?
C43 H43B 0.9800 . ?
C43 H43C 0.9800 . ?
C28A H28A 0.9800 . ?
C28A H28B 0.9800 . ?
C28A H28C 0.9800 . ?
C28A C27A 1.52(2) . ?
C28 H28D 0.9800 . ?
C28 H28E 0.9800 . ?
C28 H28F 0.9800 . ?
C28 C27 1.502(6) . ?
C29A H29A 0.9800 . ?
C29A H29B 0.9800 . ?
C29A H29C 0.9800 . ?
C29A C27A 1.52(2) . ?
C29 H29D 0.9800 . ?
C29 H29E 0.9800 . ?
C29 H29F 0.9800 . ?
C29 C27 1.538(7) . ?
C27A H27A 1.0000 . ?
C27 H27 1.0000 . ?

loop_
_geom_torsion_atom_site_label_1
_geom_torsion_atom_site_label_2
_geom_torsion_atom_site_label_3
_geom_torsion_atom_site_label_4
_geom_torsion
_geom_torsion_site_symmetry_1
_geom_torsion_site_symmetry_2
_geom_torsion_site_symmetry_3
_geom_torsion_site_symmetry_4
_geom_torsion_publ_flag
Pd1 N1 C21 C26 -73.7(2) . . . . ?
Pd1 N1 C21 C22 100.03(18) . . . . ?
Pd1 N1 C20 C2 -14.1(2) . . . . ?
Pd1 N1 C20 C45 165.48(17) . . . . ?
Pd1 C1 C2 C20 -40.63(17) . . . . ?
Pd1 C1 C2 C19 73.38(16) . . . . ?
Pd1 C1 C2 C3 -170.30(13) . . . . ?
Pd1 C33 C34 C35 43.0(2) . . . . ?
O1 C33 C34 C35 -128.6(2) . . . . ?
N1 C21 C26 C30 1.4(3) . . . . ?
N1 C21 C26 C25 178.81(18) . . . . ?
N1 C21 C22 C23 -178.08(19) . . . . ?
N1 C21 C22 C27A -14.6(11) . . . . ?
N1 C21 C22 C27 5.1(4) . . . . ?
N1 C20 C2 C1 34.8(2) . . . . ?
N1 C20 C2 C19 -78.8(2) . . . . ?
N1 C20 C2 C3 155.13(18) . . . . ?
N1 C20 C45 C41 16.0(3) . . . . ?
N1 C20 C45 C42 136.6(2) . . . . ?
N1 C20 C45 C43 -101.7(2) . . . . ?
N2 C1 C2 C20 141.69(15) . . . . ?
N2 C1 C2 C19 -104.30(18) . . . . ?
N2 C1 C2 C3 12.0(2) . . . . ?
N2 C5 C10 C9 -175.67(18) . . . . ?
N2 C5 C10 C14 8.8(3) . . . . ?
N2 C5 C6 C7 176.24(18) . . . . ?
N2 C5 C6 C11 -7.4(3) . . . . ?
C1 N2 C4 C3 -4.3(2) . . . . ?
C1 N2 C4 C17 116.1(2) . . . . ?
C1 N2 C4 C18 -122.8(2) . . . . ?
C1 N2 C5 C10 -101.1(2) . . . . ?
C1 N2 C5 C6 79.4(2) . . . . ?
C1 C2 C3 C4 -14.6(2) . . . . ?
C33 C34 C35 C40 157.30(19) . . . . ?
C33 C34 C35 C36 -20.0(3) . . . . ?
C34 C35 C40 C39 -176.9(2) . . . . ?
C34 C35 C36 Pd1 -9.0(2) . . . . ?
C34 C35 C36 C37 175.7(2) . . . . ?
C35 C40 C39 C38 1.5(4) . . . . ?
C40 C35 C36 Pd1 173.68(16) . . . . ?
C40 C35 C36 C37 -1.6(3) . . . . ?
C40 C39 C38 C37 -1.8(4) . . . . ?
C39 C38 C37 C36 0.3(4) . . . . ?
C38 C37 C36 Pd1 -172.9(2) . . . . ?
C38 C37 C36 C35 1.4(4) . . . . ?
C36 C35 C40 C39 0.2(3) . . . . ?
C21 N1 C20 C2 171.72(17) . . . . ?
C21 N1 C20 C45 -8.7(3) . . . . ?
C21 C26 C30 C31 114.6(2) . . . . ?
C21 C26 C30 C32 -122.6(2) . . . . ?
C21 C26 C25 C24 -2.6(4) . . . . ?
C21 C22 C27A C28A -124.1(19) . . . . ?
C21 C22 C27A C29A 103.0(19) . . . . ?
C21 C22 C27 C28 -89.5(5) . . . . ?
C21 C22 C27 C29 147.5(4) . . . . ?
C26 C21 C22 C23 -4.5(3) . . . . ?
C26 C21 C22 C27A 159.0(10) . . . . ?
C26 C21 C22 C27 178.7(3) . . . . ?
C26 C25 C24 C23 -0.7(4) . . . . ?
C30 C26 C25 C24 174.9(2) . . . . ?
C25 C26 C30 C31 -62.7(3) . . . . ?
C25 C26 C30 C32 60.1(3) . . . . ?
C25 C24 C23 C22 1.6(4) . . . . ?
C24 C23 C22 C21 1.0(4) . . . . ?
C24 C23 C22 C27A -162.7(11) . . . . ?
C24 C23 C22 C27 177.9(3) . . . . ?
C23 C22 C27A C28A 39(2) . . . . ?
C23 C22 C27A C29A -94(2) . . . . ?
C23 C22 C27 C28 93.8(6) . . . . ?
C23 C22 C27 C29 -29.2(6) . . . . ?
C22 C21 C26 C30 -172.1(2) . . . . ?
C22 C21 C26 C25 5.3(3) . . . . ?
C20 N1 C21 C26 100.5(2) . . . . ?
C20 N1 C21 C22 -85.7(2) . . . . ?
C20 C2 C3 C4 -136.94(19) . . . . ?
C2 C20 C45 C41 -164.4(2) . . . . ?
C2 C20 C45 C42 -43.8(3) . . . . ?
C2 C20 C45 C43 77.8(2) . . . . ?
C2 C3 C4 N2 11.6(2) . . . . ?
C2 C3 C4 C17 -109.2(2) . . . . ?
C2 C3 C4 C18 129.0(2) . . . . ?
C19 C2 C3 C4 98.7(2) . . . . ?
C4 N2 C1 Pd1 178.44(15) . . . . ?
C4 N2 C1 C2 -4.9(2) . . . . ?
C4 N2 C5 C10 86.0(2) . . . . ?
C4 N2 C5 C6 -93.5(2) . . . . ?
C5 N2 C1 Pd1 5.4(3) . . . . ?
C5 N2 C1 C2 -178.02(16) . . . . ?
C5 N2 C4 C3 169.16(17) . . . . ?
C5 N2 C4 C17 -70.4(2) . . . . ?
C5 N2 C4 C18 50.7(2) . . . . ?
C5 C10 C9 C8 -1.3(4) . . . . ?
C5 C10 C14 C15 109.3(3) . . . . ?
C5 C10 C14 C16 -128.8(2) . . . . ?
C5 C6 C11 C12 -108.9(2) . . . . ?
C5 C6 C11 C13 128.2(2) . . . . ?
C10 C5 C6 C7 -3.2(3) . . . . ?
C10 C5 C6 C11 173.2(2) . . . . ?
C10 C9 C8 C7 -1.6(4) . . . . ?
C9 C10 C14 C15 -66.2(3) . . . . ?
C9 C10 C14 C16 55.7(3) . . . . ?
C9 C8 C7 C6 2.2(4) . . . . ?
C8 C7 C6 C5 0.2(3) . . . . ?
C8 C7 C6 C11 -176.5(2) . . . . ?
C7 C6 C11 C12 67.5(3) . . . . ?
C7 C6 C11 C13 -55.4(3) . . . . ?
C6 C5 C10 C9 3.8(3) . . . . ?
C6 C5 C10 C14 -171.74(19) . . . . ?
C14 C10 C9 C8 174.5(2) . . . . ?
C45 C20 C2 C1 -144.85(18) . . . . ?
C45 C20 C2 C19 101.6(2) . . . . ?
C45 C20 C2 C3 -24.5(3) . . . . ?
